data_7202346
loop_
_publ_author_name
'Chandran, Sreekanth K.'
'Thakuria, Ranjit'
'Nangia, Ashwini'

_publ_section_title
;
 Silver(I) complexes of N-4-halophenyl-N&#x2032;-4-pyridyl ureas.
 Isostructurality, urea&#x22EF;nitrate hydrogen bonding, and
 Ag&#x22EF;halogen interaction
;
_journal_issue 12
_journal_name_full CrystEngComm
_journal_page_first 1891
_journal_paper_doi 10.1039/b810549a
_journal_volume 10
_journal_year 2008
_chemical_formula_moiety '0.5(C48 H40 Ag2 Br2.92 I1.08 N12 O4), C2 H3 N, N O3'
_chemical_formula_sum 'C26 H23 Ag Br1.46 I0.54 N8 O5'
_chemical_formula_weight 820.58
_chemical_name_systematic
;
?
;
_space_group_IT_number 2
_symmetry_cell_setting triclinic
_symmetry_space_group_name_Hall '-P 1'
_symmetry_space_group_name_H-M 'P -1'
_atom_sites_solution_hydrogens geom
_atom_sites_solution_primary direct
_atom_sites_solution_secondary difmap
_audit_creation_method SHELXL-97
_cell_angle_alpha 84.0100(10)
_cell_angle_beta 78.7800(10)
_cell_angle_gamma 71.0240(10)
_cell_formula_units_Z 2
_cell_length_a 9.6987(7)
_cell_length_b 12.4579(9)
_cell_length_c 12.7686(9)
_cell_measurement_temperature 100(2)
_cell_volume 1429.64(18)
_computing_cell_refinement 'Bruker SMART'
_computing_data_collection 'Bruker SMART'
_computing_data_reduction 'Bruker SAINT'
_computing_molecular_graphics 'Bruker SHELXTL'
_computing_publication_material 'Bruker SHELXTL'
_computing_structure_refinement 'SHELXL-97 (Sheldrick, 1997)'
_computing_structure_solution 'SHELXS-97 (Sheldrick, 1990)'
_diffrn_ambient_temperature 100(2)
_diffrn_measured_fraction_theta_full 0.994
_diffrn_measured_fraction_theta_max 0.994
_diffrn_measurement_device_type 'CCD area detector'
_diffrn_measurement_method 'phi and omega scans'
_diffrn_radiation_monochromator graphite
_diffrn_radiation_source 'fine-focus sealed tube'
_diffrn_radiation_type MoK\a
_diffrn_radiation_wavelength 0.71073
_diffrn_reflns_av_R_equivalents 0.0282
_diffrn_reflns_av_sigmaI/netI 0.0366
_diffrn_reflns_limit_h_max 11
_diffrn_reflns_limit_h_min -11
_diffrn_reflns_limit_k_max 15
_diffrn_reflns_limit_k_min -15
_diffrn_reflns_limit_l_max 15
_diffrn_reflns_limit_l_min -15
_diffrn_reflns_number 14734
_diffrn_reflns_theta_full 25.86
_diffrn_reflns_theta_max 25.86
_diffrn_reflns_theta_min 1.63
_exptl_absorpt_coefficient_mu 3.394
_exptl_absorpt_correction_T_max 0.7278
_exptl_absorpt_correction_T_min 0.6128
_exptl_absorpt_correction_type multi-scan
_exptl_absorpt_process_details 'Bruker AXS SADABS program'
_exptl_crystal_colour colourless
_exptl_crystal_density_diffrn 1.902
_exptl_crystal_density_method 'not measured'
_exptl_crystal_description block
_exptl_crystal_F_000 802
_exptl_crystal_size_max 0.16
_exptl_crystal_size_mid 0.13
_exptl_crystal_size_min 0.10
_refine_diff_density_max 0.660
_refine_diff_density_min -0.380
_refine_diff_density_rms 0.087
_refine_ls_extinction_method none
_refine_ls_goodness_of_fit_ref 1.050
_refine_ls_hydrogen_treatment mixed
_refine_ls_matrix_type full
_refine_ls_number_parameters 398
_refine_ls_number_reflns 5491
_refine_ls_number_restraints 0
_refine_ls_restrained_S_all 1.050
_refine_ls_R_factor_all 0.0359
_refine_ls_R_factor_gt 0.0283
_refine_ls_shift/su_max 0.011
_refine_ls_shift/su_mean 0.000
_refine_ls_structure_factor_coef Fsqd
_refine_ls_weighting_details 'calc w=1/[\s^2^(Fo^2^)+(0.0327P)^2^+0.0000P] where P=(Fo^2^+2Fc^2^)/3'
_refine_ls_weighting_scheme calc
_refine_ls_wR_factor_gt 0.0643
_refine_ls_wR_factor_ref 0.0670
_reflns_number_gt 4692
_reflns_number_total 5491
_reflns_threshold_expression >2sigma(I)
_cod_data_source_file B810549A.txt
_cod_data_source_block ss_bromo:iodo
_cod_depositor_comments
;
The following automatic conversions were performed:
'_symmetry_cell_setting' value 'Triclinic' changed to 'triclinic'
according to '/home/saulius/struct/CIF-dictionaries/cif_core.dic'
dictionary named 'cif_core.dic' version 2.4.1 from 2010-06-29.

Automatic conversion script
Id: cif_fix_enum 1527 2010-12-29 10:47:43Z saulius 
;
_cod_original_sg_symbol_Hall '-P 1 '
_cod_original_sg_symbol_H-M 'P-1 '
_cod_database_code 7202346

loop_
_symmetry_equiv_pos_as_xyz
'x, y, z'
'-x, -y, -z'

loop_
_atom_site_label
_atom_site_type_symbol
_atom_site_fract_x
_atom_site_fract_y
_atom_site_fract_z
_atom_site_U_iso_or_equiv
_atom_site_adp_type
_atom_site_occupancy
_atom_site_symmetry_multiplicity
_atom_site_calc_flag
_atom_site_refinement_flags
_atom_site_disorder_assembly
_atom_site_disorder_group
Ag1 Ag 0.23189(2) 0.694779(19) 0.672502(17) 0.02627(9) Uani 1 1 d . . .
Br1 Br 0.01062(3) 0.14469(2) -0.17332(2) 0.03386(12) Uani 0.822(3) 1 d P A 1
Br2 Br 0.48363(3) 1.26827(2) 1.49065(2) 0.02579(10) Uani 0.659(3) 1 d P B 1
I1 I 0.01062(3) 0.14469(2) -0.17332(2) 0.03386(12) Uani 0.178(3) 1 d P A 2
I2 I 0.48363(3) 1.26827(2) 1.49065(2) 0.02579(10) Uani 0.341(3) 1 d P . 2
C1 C -0.0069(3) 0.2510(2) -0.0667(2) 0.0243(7) Uani 1 1 d . . .
C2 C 0.1007(3) 0.2263(3) -0.0032(2) 0.0291(7) Uani 1 1 d . A .
H2A H 0.1837 0.1595 -0.0132 0.035 Uiso 1 1 calc R . .
C3 C 0.0862(3) 0.3001(2) 0.0752(2) 0.0264(7) Uani 1 1 d . . .
H3 H 0.1603 0.2844 0.1185 0.032 Uiso 1 1 calc R A .
C4 C -0.0361(3) 0.3968(2) 0.0908(2) 0.0205(6) Uani 1 1 d . A .
C5 C -0.1426(3) 0.4190(2) 0.0262(2) 0.0230(6) Uani 1 1 d . . .
H5A H -0.2261 0.4854 0.0363 0.028 Uiso 1 1 calc R A .
C6 C -0.1300(3) 0.3467(2) -0.0525(2) 0.0239(6) Uani 1 1 d . A .
H6A H -0.2040 0.3624 -0.0959 0.029 Uiso 1 1 calc R . .
C7 C 0.0330(3) 0.4779(2) 0.2349(2) 0.0216(6) Uani 1 1 d . A .
C8 C 0.0319(3) 0.5928(2) 0.3829(2) 0.0218(6) Uani 1 1 d . A .
C9 C 0.1818(3) 0.5514(2) 0.3887(2) 0.0239(6) Uani 1 1 d . . .
H9 H 0.2488 0.5008 0.3374 0.029 Uiso 1 1 calc R . .
C10 C 0.2318(3) 0.5844(2) 0.4695(2) 0.0256(7) Uani 1 1 d . . .
H10 H 0.3344 0.5547 0.4726 0.031 Uiso 1 1 calc R . .
C11 C 0.0007(3) 0.6986(2) 0.5364(2) 0.0249(7) Uani 1 1 d . . .
H11 H -0.0633 0.7512 0.5872 0.030 Uiso 1 1 calc R . .
C12 C -0.0587(3) 0.6702(2) 0.4587(2) 0.0247(7) Uani 1 1 d . . .
H12 H -0.1613 0.7030 0.4563 0.030 Uiso 1 1 calc R . .
C13 C 0.4337(3) 0.6604(2) 0.8407(2) 0.0255(7) Uani 1 1 d . . .
H13 H 0.4829 0.5894 0.8087 0.031 Uiso 1 1 calc R . .
C14 C 0.4880(3) 0.6863(2) 0.9232(2) 0.0250(7) Uani 1 1 d . . .
H14 H 0.5718 0.6332 0.9477 0.030 Uiso 1 1 calc R . .
C15 C 0.4195(3) 0.7908(2) 0.9708(2) 0.0223(6) Uani 1 1 d . . .
C16 C 0.2965(3) 0.8643(2) 0.9326(2) 0.0244(7) Uani 1 1 d . . .
H16 H 0.2458 0.9360 0.9629 0.029 Uiso 1 1 calc R . .
C17 C 0.2489(3) 0.8316(3) 0.8498(2) 0.0255(7) Uani 1 1 d . . .
H17 H 0.1650 0.8829 0.8240 0.031 Uiso 1 1 calc R . .
C18 C 0.4384(3) 0.9145(2) 1.1035(2) 0.0240(7) Uani 1 1 d . B .
C19 C 0.5006(3) 0.9911(2) 1.2545(2) 0.0220(6) Uani 1 1 d . B .
C20 C 0.6014(3) 0.9652(2) 1.3248(2) 0.0234(6) Uani 1 1 d . . .
H20 H 0.6733 0.8922 1.3251 0.028 Uiso 1 1 calc R . .
C21 C 0.5978(3) 1.0448(2) 1.3942(2) 0.0233(6) Uani 1 1 d . B .
H21 H 0.6672 1.0270 1.4416 0.028 Uiso 1 1 calc R . .
C22 C 0.4917(3) 1.1507(2) 1.3934(2) 0.0210(6) Uani 1 1 d . . .
C23 C 0.3913(3) 1.1771(2) 1.3247(2) 0.0248(7) Uani 1 1 d . B .
H23 H 0.3195 1.2503 1.3249 0.030 Uiso 1 1 calc R . .
C24 C 0.3942(3) 1.0981(2) 1.2554(2) 0.0241(6) Uani 1 1 d . . .
H24 H 0.3239 1.1165 1.2086 0.029 Uiso 1 1 calc R B .
C25 C 0.9326(4) 0.0068(3) 0.6413(3) 0.0332(8) Uani 1 1 d . . .
C26 C 0.8094(4) 0.1079(3) 0.6266(3) 0.0419(9) Uani 1 1 d . . .
H26A H 0.8266 0.1402 0.5537 0.063 Uiso 1 1 calc R . .
H26B H 0.8008 0.1641 0.6779 0.063 Uiso 1 1 calc R . .
H26C H 0.7177 0.0879 0.6383 0.063 Uiso 1 1 calc R . .
H1 H -0.134(4) 0.521(3) 0.175(2) 0.028(10) Uiso 1 1 d . . .
H2 H -0.121(3) 0.595(2) 0.309(2) 0.022(9) Uiso 1 1 d . . .
H5 H 0.537(3) 0.760(2) 1.083(2) 0.013(7) Uiso 1 1 d . . .
H6 H 0.568(4) 0.839(3) 1.201(3) 0.044(11) Uiso 1 1 d . . .
N1 N -0.0619(3) 0.4737(2) 0.1711(2) 0.0227(6) Uani 1 1 d . . .
N2 N -0.0324(3) 0.5634(2) 0.3071(2) 0.0252(6) Uani 1 1 d . . .
N3 N 0.1442(3) 0.6565(2) 0.54485(19) 0.0241(6) Uani 1 1 d . . .
N4 N 0.3147(3) 0.7306(2) 0.80314(18) 0.0243(6) Uani 1 1 d . . .
N5 N 0.4781(3) 0.8135(2) 1.0536(2) 0.0248(6) Uani 1 1 d . . .
N6 N 0.5125(3) 0.9054(2) 1.18667(19) 0.0243(6) Uani 1 1 d . . .
N7 N 0.5769(3) 0.6106(2) 0.2580(2) 0.0275(6) Uani 1 1 d . . .
N8 N 1.0293(3) -0.0717(2) 0.6509(2) 0.0468(8) Uani 1 1 d . . .
O1 O 0.1588(2) 0.41419(17) 0.23177(16) 0.0280(5) Uani 1 1 d . . .
O2 O 0.3477(2) 1.00151(17) 1.07696(16) 0.0312(5) Uani 1 1 d . . .
O3 O 0.6085(3) 0.54876(19) 0.33745(17) 0.0447(6) Uani 1 1 d . . .
O4 O 0.6675(2) 0.65921(17) 0.20676(18) 0.0372(6) Uani 1 1 d . . .
O5 O 0.4606(3) 0.6255(2) 0.2260(2) 0.0603(8) Uani 1 1 d . . .

loop_
_atom_site_aniso_label
_atom_site_aniso_U_11
_atom_site_aniso_U_22
_atom_site_aniso_U_33
_atom_site_aniso_U_23
_atom_site_aniso_U_13
_atom_site_aniso_U_12
Ag1 0.02849(15) 0.02827(14) 0.02367(14) 0.00164(10) -0.00692(10) -0.01048(11)
Br1 0.0376(2) 0.02785(18) 0.03212(18) -0.00883(13) -0.00798(13) -0.00130(13)
Br2 0.02131(15) 0.02530(15) 0.03054(16) -0.00140(11) -0.00484(11) -0.00670(11)
I1 0.0376(2) 0.02785(18) 0.03212(18) -0.00883(13) -0.00798(13) -0.00130(13)
I2 0.02131(15) 0.02530(15) 0.03054(16) -0.00140(11) -0.00484(11) -0.00670(11)
C1 0.0275(17) 0.0200(15) 0.0253(16) 0.0011(12) -0.0046(13) -0.0079(13)
C2 0.0236(17) 0.0225(16) 0.0375(18) -0.0021(14) -0.0038(14) -0.0028(13)
C3 0.0203(16) 0.0231(16) 0.0344(18) 0.0011(13) -0.0098(13) -0.0026(13)
C4 0.0197(15) 0.0199(15) 0.0219(15) 0.0060(12) -0.0030(12) -0.0084(12)
C5 0.0186(15) 0.0196(15) 0.0270(16) 0.0037(12) -0.0041(12) -0.0022(12)
C6 0.0240(16) 0.0229(16) 0.0251(16) 0.0064(13) -0.0094(13) -0.0073(13)
C7 0.0220(16) 0.0184(15) 0.0246(15) 0.0058(12) -0.0065(12) -0.0074(13)
C8 0.0226(16) 0.0185(15) 0.0240(15) 0.0069(12) -0.0054(12) -0.0076(12)
C9 0.0227(16) 0.0220(15) 0.0248(16) 0.0000(13) -0.0039(13) -0.0045(13)
C10 0.0202(16) 0.0242(16) 0.0305(17) 0.0032(13) -0.0065(13) -0.0046(13)
C11 0.0220(16) 0.0237(16) 0.0260(16) 0.0001(13) -0.0003(13) -0.0056(13)
C12 0.0170(15) 0.0251(16) 0.0290(16) -0.0009(13) -0.0039(13) -0.0026(12)
C13 0.0271(17) 0.0229(16) 0.0247(16) 0.0015(13) -0.0019(13) -0.0075(13)
C14 0.0206(15) 0.0228(16) 0.0281(16) 0.0038(13) -0.0056(13) -0.0027(12)
C15 0.0216(16) 0.0224(15) 0.0224(15) 0.0067(12) -0.0036(12) -0.0086(12)
C16 0.0237(16) 0.0225(16) 0.0255(16) 0.0036(13) -0.0054(13) -0.0058(13)
C17 0.0252(16) 0.0231(15) 0.0261(16) 0.0073(13) -0.0067(13) -0.0061(13)
C18 0.0220(16) 0.0221(16) 0.0263(16) 0.0024(13) -0.0058(13) -0.0049(13)
C19 0.0206(15) 0.0231(15) 0.0217(15) 0.0044(12) -0.0023(12) -0.0083(12)
C20 0.0185(15) 0.0189(15) 0.0279(16) 0.0036(12) -0.0028(12) -0.0011(12)
C21 0.0191(15) 0.0238(16) 0.0253(15) 0.0034(12) -0.0050(12) -0.0048(12)
C22 0.0182(15) 0.0205(15) 0.0240(15) -0.0024(12) 0.0001(12) -0.0073(12)
C23 0.0226(16) 0.0190(15) 0.0276(16) 0.0026(13) -0.0018(13) -0.0020(12)
C24 0.0205(16) 0.0218(15) 0.0277(16) 0.0042(13) -0.0089(13) -0.0025(12)
C25 0.037(2) 0.035(2) 0.0313(18) -0.0023(15) -0.0104(15) -0.0137(17)
C26 0.034(2) 0.041(2) 0.048(2) 0.0121(17) -0.0093(17) -0.0108(16)
N1 0.0175(14) 0.0195(13) 0.0273(14) -0.0002(11) -0.0056(11) 0.0001(11)
N2 0.0177(14) 0.0257(14) 0.0300(14) 0.0007(11) -0.0061(11) -0.0031(11)
N3 0.0247(14) 0.0209(13) 0.0261(14) 0.0031(11) -0.0056(11) -0.0065(11)
N4 0.0256(14) 0.0251(14) 0.0204(13) 0.0028(11) -0.0038(11) -0.0068(11)
N5 0.0264(14) 0.0194(13) 0.0257(14) 0.0035(11) -0.0124(11) -0.0001(11)
N6 0.0270(14) 0.0179(13) 0.0250(14) 0.0013(11) -0.0091(11) -0.0009(11)
N7 0.0254(15) 0.0203(13) 0.0303(15) 0.0018(11) -0.0035(12) 0.0001(11)
N8 0.049(2) 0.0355(17) 0.054(2) -0.0080(15) -0.0271(16) 0.0019(15)
O1 0.0205(11) 0.0277(12) 0.0329(12) -0.0029(9) -0.0104(9) 0.0001(9)
O2 0.0325(13) 0.0240(12) 0.0371(13) 0.0005(10) -0.0166(10) -0.0035(10)
O3 0.0595(17) 0.0295(13) 0.0263(12) 0.0052(10) -0.0059(11) 0.0089(11)
O4 0.0227(12) 0.0230(11) 0.0586(16) 0.0088(11) -0.0010(11) -0.0040(10)
O5 0.0425(16) 0.0578(18) 0.089(2) 0.0377(16) -0.0335(16) -0.0260(14)

loop_
_atom_type_symbol
_atom_type_description
_atom_type_scat_dispersion_real
_atom_type_scat_dispersion_imag
_atom_type_scat_source
C C 0.0033 0.0016 'International Tables Vol C Tables 4.2.6.8 and 6.1.1.4'
H H 0.0000 0.0000 'International Tables Vol C Tables 4.2.6.8 and 6.1.1.4'
N N 0.0061 0.0033 'International Tables Vol C Tables 4.2.6.8 and 6.1.1.4'
O O 0.0106 0.0060 'International Tables Vol C Tables 4.2.6.8 and 6.1.1.4'
Br Br -0.2901 2.4595 'International Tables Vol C Tables 4.2.6.8 and 6.1.1.4'
Ag Ag -0.8971 1.1015 'International Tables Vol C Tables 4.2.6.8 and 6.1.1.4'
I I -0.4742 1.8119 'International Tables Vol C Tables 4.2.6.8 and 6.1.1.4'

loop_
_geom_angle_atom_site_label_1
_geom_angle_atom_site_label_2
_geom_angle_atom_site_label_3
_geom_angle
_geom_angle_site_symmetry_1
_geom_angle_site_symmetry_3
_geom_angle_publ_flag
N4 Ag1 N3 178.16(9) . . ?
N4 Ag1 I2 89.84(6) . 2_677 ?
N3 Ag1 I2 91.91(6) . 2_677 ?
C2 C1 C6 121.4(3) . . ?
C2 C1 Br1 119.1(2) . . ?
C6 C1 Br1 119.5(2) . . ?
C1 C2 C3 119.2(3) . . ?
C1 C2 H2A 120.4 . . ?
C3 C2 H2A 120.4 . . ?
C2 C3 C4 120.4(3) . . ?
C2 C3 H3 119.8 . . ?
C4 C3 H3 119.8 . . ?
C5 C4 C3 119.1(3) . . ?
C5 C4 N1 117.0(3) . . ?
C3 C4 N1 123.9(3) . . ?
C6 C5 C4 121.4(3) . . ?
C6 C5 H5A 119.3 . . ?
C4 C5 H5A 119.3 . . ?
C5 C6 C1 118.5(3) . . ?
C5 C6 H6A 120.7 . . ?
C1 C6 H6A 120.7 . . ?
O1 C7 N1 125.2(3) . . ?
O1 C7 N2 123.3(3) . . ?
N1 C7 N2 111.6(3) . . ?
N2 C8 C9 124.6(3) . . ?
N2 C8 C12 118.4(3) . . ?
C9 C8 C12 117.0(3) . . ?
C10 C9 C8 119.2(3) . . ?
C10 C9 H9 120.4 . . ?
C8 C9 H9 120.4 . . ?
N3 C10 C9 124.1(3) . . ?
N3 C10 H10 118.0 . . ?
C9 C10 H10 118.0 . . ?
N3 C11 C12 123.7(3) . . ?
N3 C11 H11 118.2 . . ?
C12 C11 H11 118.2 . . ?
C11 C12 C8 119.8(3) . . ?
C11 C12 H12 120.1 . . ?
C8 C12 H12 120.1 . . ?
N4 C13 C14 123.2(3) . . ?
N4 C13 H13 118.4 . . ?
C14 C13 H13 118.4 . . ?
C13 C14 C15 119.8(3) . . ?
C13 C14 H14 120.1 . . ?
C15 C14 H14 120.1 . . ?
N5 C15 C16 124.5(3) . . ?
N5 C15 C14 117.9(3) . . ?
C16 C15 C14 117.6(3) . . ?
C17 C16 C15 118.9(3) . . ?
C17 C16 H16 120.6 . . ?
C15 C16 H16 120.6 . . ?
N4 C17 C16 123.9(3) . . ?
N4 C17 H17 118.1 . . ?
C16 C17 H17 118.1 . . ?
O2 C18 N6 124.0(3) . . ?
O2 C18 N5 124.0(3) . . ?
N6 C18 N5 112.0(3) . . ?
C20 C19 C24 119.3(3) . . ?
C20 C19 N6 116.9(3) . . ?
C24 C19 N6 123.8(3) . . ?
C21 C20 C19 120.7(3) . . ?
C21 C20 H20 119.6 . . ?
C19 C20 H20 119.6 . . ?
C20 C21 C22 119.0(3) . . ?
C20 C21 H21 120.5 . . ?
C22 C21 H21 120.5 . . ?
C23 C22 C21 120.8(3) . . ?
C23 C22 Br2 118.8(2) . . ?
C21 C22 Br2 120.4(2) . . ?
C22 C23 C24 120.5(3) . . ?
C22 C23 H23 119.8 . . ?
C24 C23 H23 119.8 . . ?
C23 C24 C19 119.7(3) . . ?
C23 C24 H24 120.2 . . ?
C19 C24 H24 120.2 . . ?
N8 C25 C26 178.7(4) . . ?
C25 C26 H26A 109.5 . . ?
C25 C26 H26B 109.5 . . ?
H26A C26 H26B 109.5 . . ?
C25 C26 H26C 109.5 . . ?
H26A C26 H26C 109.5 . . ?
H26B C26 H26C 109.5 . . ?
C7 N1 C4 127.7(3) . . ?
C7 N1 H1 116(2) . . ?
C4 N1 H1 116(2) . . ?
C8 N2 C7 127.2(3) . . ?
C8 N2 H2 117(2) . . ?
C7 N2 H2 116(2) . . ?
C11 N3 C10 116.2(3) . . ?
C11 N3 Ag1 122.9(2) . . ?
C10 N3 Ag1 120.9(2) . . ?
C13 N4 C17 116.6(3) . . ?
C13 N4 Ag1 124.0(2) . . ?
C17 N4 Ag1 119.3(2) . . ?
C18 N5 C15 127.3(3) . . ?
C18 N5 H5 113.5(19) . . ?
C15 N5 H5 118.8(19) . . ?
C18 N6 C19 127.6(3) . . ?
C18 N6 H6 115(2) . . ?
C19 N6 H6 117(2) . . ?
O5 N7 O3 121.9(3) . . ?
O5 N7 O4 118.6(3) . . ?
O3 N7 O4 119.5(3) . . ?

loop_
_geom_bond_atom_site_label_1
_geom_bond_atom_site_label_2
_geom_bond_distance
_geom_bond_site_symmetry_2
_geom_bond_publ_flag
Ag1 N4 2.130(2) . ?
Ag1 N3 2.139(2) . ?
Ag1 I2 3.2486(4) 2_677 ?
Br1 C1 1.943(3) . ?
Br2 C22 1.991(3) . ?
C1 C2 1.383(4) . ?
C1 C6 1.384(4) . ?
C2 C3 1.385(4) . ?
C2 H2A 0.9500 . ?
C3 C4 1.388(4) . ?
C3 H3 0.9500 . ?
C4 C5 1.386(4) . ?
C4 N1 1.408(4) . ?
C5 C6 1.379(4) . ?
C5 H5A 0.9500 . ?
C6 H6A 0.9500 . ?
C7 O1 1.216(3) . ?
C7 N1 1.358(4) . ?
C7 N2 1.388(4) . ?
C8 N2 1.384(4) . ?
C8 C9 1.390(4) . ?
C8 C12 1.397(4) . ?
C9 C10 1.372(4) . ?
C9 H9 0.9500 . ?
C10 N3 1.349(4) . ?
C10 H10 0.9500 . ?
C11 N3 1.340(4) . ?
C11 C12 1.368(4) . ?
C11 H11 0.9500 . ?
C12 H12 0.9500 . ?
C13 N4 1.341(4) . ?
C13 C14 1.373(4) . ?
C13 H13 0.9500 . ?
C14 C15 1.398(4) . ?
C14 H14 0.9500 . ?
C15 N5 1.386(4) . ?
C15 C16 1.387(4) . ?
C16 C17 1.377(4) . ?
C16 H16 0.9500 . ?
C17 N4 1.354(4) . ?
C17 H17 0.9500 . ?
C18 O2 1.217(3) . ?
C18 N6 1.370(4) . ?
C18 N5 1.376(4) . ?
C19 C20 1.392(4) . ?
C19 C24 1.395(4) . ?
C19 N6 1.406(4) . ?
C20 C21 1.386(4) . ?
C20 H20 0.9500 . ?
C21 C22 1.385(4) . ?
C21 H21 0.9500 . ?
C22 C23 1.374(4) . ?
C23 C24 1.381(4) . ?
C23 H23 0.9500 . ?
C24 H24 0.9500 . ?
C25 N8 1.129(4) . ?
C25 C26 1.452(5) . ?
C26 H26A 0.9800 . ?
C26 H26B 0.9800 . ?
C26 H26C 0.9800 . ?
N1 H1 0.75(3) . ?
N2 H2 0.82(3) . ?
N5 H5 0.83(3) . ?
N6 H6 0.85(3) . ?
N7 O5 1.225(3) . ?
N7 O3 1.233(3) . ?
N7 O4 1.268(3) . ?
